data_7041099
loop_
_publ_author_name
'Axthammer, Quirin J.'
'Klap\"otke, Thomas M'
'Krumm, Burkhard'
'Scharf, Regina'
'Unger, Cornelia C.'

_publ_section_title
;
 Convenient synthesis of energetic polynitro materials including
 (NO2)3CCH2CH2NH3-salts via Michael addition of trinitromethane.
;
_journal_issue 47
_journal_name_full 'Dalton transactions (Cambridge, England : 2003)'
_journal_page_first 18909
_journal_page_last 18920
_journal_paper_doi 10.1039/c6dt03779h
_journal_volume 45
_journal_year 2016
_chemical_formula_moiety 'C4 H5 N3 O8'
_chemical_formula_sum 'C4 H5 N3 O8'
_chemical_formula_weight 223.11
_chemical_name_common '4,4,4-trinitrobutanoic acid'
_chemical_name_systematic '4,4,4-trinitrobutanoic acid'
_space_group_IT_number 14
_symmetry_cell_setting monoclinic
_symmetry_Int_Tables_number 14
_symmetry_space_group_name_Hall '-P 2yn'
_symmetry_space_group_name_H-M 'P 1 21/n 1'
_atom_sites_solution_hydrogens geom
_atom_sites_solution_primary direct
_atom_sites_solution_secondary difmap
_audit_creation_date
;
'Mon Sep 23 17:48:24 2013'
;
_audit_creation_method SHELXL-97
_audit_update_record
;
2016-09-26 deposited with the CCDC.
2016-10-28 downloaded from the CCDC.
;
_cell_angle_alpha 90.00
_cell_angle_beta 98.296(4)
_cell_angle_gamma 90.00
_cell_formula_units_Z 4
_cell_length_a 6.1307(3)
_cell_length_b 16.7082(8)
_cell_length_c 8.5025(4)
_cell_measurement_reflns_used 1412
_cell_measurement_temperature 100(2)
_cell_measurement_theta_max 31.6460
_cell_measurement_theta_min 4.8530
_cell_volume 861.82(7)
_computing_cell_refinement
;
CrysAlisPro, Agilent Technologies,
Version 1.171.36.24 (release 03-12-2012 CrysAlis171 .NET)
(compiled Dec  3 2012,18:21:49)
;
_computing_data_collection
;
CrysAlisPro, Agilent Technologies,
Version 1.171.36.24 (release 03-12-2012 CrysAlis171 .NET)
(compiled Dec  3 2012,18:21:49)
;
_computing_data_reduction
;
CrysAlisPro, Agilent Technologies,
Version 1.171.36.24 (release 03-12-2012 CrysAlis171 .NET)
(compiled Dec  3 2012,18:21:49)
;
_computing_molecular_graphics
;
'ORTEP (M. N. Burnett, C. K. Johnson, ORTEP-III: Oak Ridge Thermal Ellipsoid
# Plot Program for Crystal Structure Illustrations, Oak Ridge National
# Laboratory Report ORNL-6895, 1996). Windows version (L. J. Farrugia, Univ.
# Glasgow) used --- SCHAKAL (E. Keller, University of  Freiburg (Breisgau),
# Germany, 1995)'
;
_computing_publication_material
;PLATON (A. L. Spek, Acta Crystallogr, Sect. A, 1990, 46, C34, 1995 version).
# --- T.B.Cohen, Pure Appl. Chem. 1996,68,2339-2359 (atomic masses).
;
_computing_structure_refinement 'SHELXL-97 (Sheldrick, 1997)'
_computing_structure_solution SIR-97
_diffrn_ambient_temperature 100(2)
_diffrn_detector_area_resol_mean 15.9809
_diffrn_measured_fraction_theta_full 0.997
_diffrn_measured_fraction_theta_max 0.997
_diffrn_measurement_details
;
#__ type_ start__ end____ width___ exp.time_
  1 omega  -93.00  -43.00   1.0000   13.0000
omega____ theta____ kappa____ phi______ frames
    -      -28.6994 -179.0000  -60.0000 50

#__ type_ start__ end____ width___ exp.time_
  2 omega  -75.00   40.00   1.0000   13.0000
omega____ theta____ kappa____ phi______ frames
    -      -28.6994   19.0000  -90.0000 115

#__ type_ start__ end____ width___ exp.time_
  3 omega  -96.00  -17.00   1.0000   13.0000
omega____ theta____ kappa____ phi______ frames
    -      -28.6994  -57.0000  -60.0000 79

;
_diffrn_measurement_device 'CCD camera on \k-goniostat'
_diffrn_measurement_device_type KappaCCD
_diffrn_measurement_method omega-scan
_diffrn_orient_matrix_UB_11 0.0780852000
_diffrn_orient_matrix_UB_12 0.0164800000
_diffrn_orient_matrix_UB_13 -0.0446212000
_diffrn_orient_matrix_UB_21 -0.0867299000
_diffrn_orient_matrix_UB_22 0.0128634000
_diffrn_orient_matrix_UB_23 -0.0589364000
_diffrn_orient_matrix_UB_31 -0.0047019000
_diffrn_orient_matrix_UB_32 0.0369902000
_diffrn_orient_matrix_UB_33 0.0406017000
_diffrn_radiation_collimation 0.5
_diffrn_radiation_monochromator graphite
_diffrn_radiation_source 'fine-focus sealed tube'
_diffrn_radiation_type 'Mo K\a'
_diffrn_radiation_wavelength 0.71073
_diffrn_reflns_av_R_equivalents 0.0192
_diffrn_reflns_av_sigmaI/netI 0.0281
_diffrn_reflns_limit_h_max 5
_diffrn_reflns_limit_h_min -7
_diffrn_reflns_limit_k_max 20
_diffrn_reflns_limit_k_min -18
_diffrn_reflns_limit_l_max 10
_diffrn_reflns_limit_l_min -8
_diffrn_reflns_number 3513
_diffrn_reflns_theta_full 26.37
_diffrn_reflns_theta_max 26.37
_diffrn_reflns_theta_min 4.15
_diffrn_source_current 40
_diffrn_source_type 'Spellman generator'
_diffrn_source_voltage 50
_exptl_absorpt_coefficient_mu 0.171
_exptl_absorpt_correction_T_max 1.00000
_exptl_absorpt_correction_T_min 0.98893
_exptl_absorpt_correction_type multi-scan
_exptl_absorpt_process_details
;
CrysAlisPro, Agilent Technologies,
Version 1.171.36.24 (release 03-12-2012 CrysAlis171 .NET)
(compiled Dec  3 2012,18:21:49)
Empirical absorption correction using spherical harmonics,
 implemented in SCALE3 ABSPACK scaling algorithm.
;
_exptl_crystal_colour colorless
_exptl_crystal_density_diffrn 1.720
_exptl_crystal_density_method 'not measured'
_exptl_crystal_description block
_exptl_crystal_F_000 456
_exptl_crystal_size_max 0.25
_exptl_crystal_size_mid 0.22
_exptl_crystal_size_min 0.18
_refine_diff_density_max 0.265
_refine_diff_density_min -0.233
_refine_diff_density_rms 0.043
_refine_ls_extinction_method none
_refine_ls_goodness_of_fit_ref 1.040
_refine_ls_hydrogen_treatment mixed
_refine_ls_matrix_type full
_refine_ls_number_parameters 156
_refine_ls_number_reflns 1750
_refine_ls_number_restraints 0
_refine_ls_restrained_S_all 1.040
_refine_ls_R_factor_all 0.0384
_refine_ls_R_factor_gt 0.0306
_refine_ls_shift/su_max 0.000
_refine_ls_shift/su_mean 0.000
_refine_ls_structure_factor_coef Fsqd
_refine_ls_weighting_details 'calc w=1/[\s^2^(Fo^2^)+(0.0314P)^2^+0.2537P] where P=(Fo^2^+2Fc^2^)/3'
_refine_ls_weighting_scheme calc
_refine_ls_wR_factor_gt 0.0708
_refine_ls_wR_factor_ref 0.0764
_reflns_number_gt 1484
_reflns_number_total 1750
_reflns_threshold_expression >2\s(I)
_cod_data_source_file c6dt03779h2.cif
_cod_data_source_block manuscript
_cod_depositor_comments 'Adding full bibliography for 7041098--7041104.cif.'
_cod_original_sg_symbol_H-M 'P 21/n'
_cod_database_code 7041099

loop_
_symmetry_equiv_pos_as_xyz
'x, y, z'
'-x+1/2, y+1/2, -z+1/2'
'-x, -y, -z'
'x-1/2, -y-1/2, z-1/2'

loop_
_atom_site_label
_atom_site_type_symbol
_atom_site_fract_x
_atom_site_fract_y
_atom_site_fract_z
_atom_site_U_iso_or_equiv
_atom_site_adp_type
_atom_site_occupancy
_atom_site_symmetry_multiplicity
_atom_site_calc_flag
C1 C 0.1899(2) 0.16038(8) 0.50446(15) 0.0160(3) Uani 1 1 d
C2 C 0.2605(2) 0.14469(8) 0.34510(15) 0.0162(3) Uani 1 1 d
C3 C 0.1759(2) 0.06656(8) 0.26509(16) 0.0182(3) Uani 1 1 d
C4 C 0.3177(2) 0.04059(8) 0.14329(15) 0.0171(3) Uani 1 1 d
N1 N -0.05798(17) 0.16668(7) 0.50386(13) 0.0193(3) Uani 1 1 d
N2 N 0.28918(19) 0.23884(7) 0.57637(15) 0.0248(3) Uani 1 1 d
N3 N 0.26837(18) 0.09570(7) 0.62807(13) 0.0205(3) Uani 1 1 d
O1 O -0.16326(15) 0.10905(6) 0.44817(12) 0.0263(2) Uani 1 1 d
O2 O -0.12968(17) 0.22714(6) 0.55766(13) 0.0310(3) Uani 1 1 d
O3 O 0.3042(2) 0.29303(6) 0.48502(14) 0.0372(3) Uani 1 1 d
O4 O 0.3451(2) 0.23968(8) 0.71904(13) 0.0440(3) Uani 1 1 d
O5 O 0.15010(17) 0.07972(6) 0.72603(12) 0.0297(3) Uani 1 1 d
O6 O 0.44714(17) 0.06761(8) 0.61692(14) 0.0394(3) Uani 1 1 d
O7 O 0.47767(15) 0.07841(6) 0.11543(11) 0.0224(2) Uani 1 1 d
O8 O 0.24985(16) -0.02702(6) 0.07489(12) 0.0223(2) Uani 1 1 d
H1 H 0.418(3) 0.1446(9) 0.3669(17) 0.019(4) Uiso 1 1 d
H2 H 0.215(2) 0.1894(9) 0.2827(17) 0.017(4) Uiso 1 1 d
H3 H 0.179(2) 0.0227(10) 0.3438(19) 0.023(4) Uiso 1 1 d
H4 H 0.026(3) 0.0708(9) 0.2123(19) 0.026(4) Uiso 1 1 d
H5 H 0.341(3) -0.0419(12) 0.012(2) 0.050(6) Uiso 1 1 d

loop_
_atom_site_aniso_label
_atom_site_aniso_U_11
_atom_site_aniso_U_22
_atom_site_aniso_U_33
_atom_site_aniso_U_23
_atom_site_aniso_U_13
_atom_site_aniso_U_12
C1 0.0153(6) 0.0152(7) 0.0175(6) 0.0002(5) 0.0022(5) -0.0005(5)
C2 0.0162(6) 0.0167(7) 0.0162(6) 0.0010(5) 0.0042(5) 0.0010(5)
C3 0.0161(6) 0.0209(7) 0.0179(6) -0.0024(6) 0.0034(5) 0.0001(5)
C4 0.0181(6) 0.0171(7) 0.0155(6) 0.0004(5) 0.0007(5) 0.0022(5)
N1 0.0177(6) 0.0242(6) 0.0165(5) -0.0007(5) 0.0046(5) 0.0023(5)
N2 0.0269(6) 0.0238(7) 0.0251(7) -0.0058(5) 0.0088(5) -0.0066(5)
N3 0.0192(6) 0.0239(6) 0.0175(6) 0.0033(5) -0.0002(5) -0.0023(5)
O1 0.0169(5) 0.0338(6) 0.0284(6) -0.0075(4) 0.0042(4) -0.0045(4)
O2 0.0316(6) 0.0315(6) 0.0323(6) -0.0066(5) 0.0124(5) 0.0108(5)
O3 0.0587(8) 0.0175(6) 0.0389(7) -0.0032(5) 0.0185(6) -0.0077(5)
O4 0.0602(8) 0.0461(7) 0.0238(6) -0.0115(5) 0.0000(5) -0.0244(6)
O5 0.0313(6) 0.0368(6) 0.0220(5) 0.0076(5) 0.0074(4) -0.0061(5)
O6 0.0252(6) 0.0559(8) 0.0369(6) 0.0193(6) 0.0042(5) 0.0166(5)
O7 0.0253(5) 0.0204(5) 0.0239(5) -0.0031(4) 0.0115(4) -0.0031(4)
O8 0.0212(5) 0.0231(5) 0.0240(5) -0.0082(4) 0.0078(4) -0.0028(4)

loop_
_atom_type_symbol
_atom_type_description
_atom_type_scat_dispersion_real
_atom_type_scat_dispersion_imag
_atom_type_scat_source
C C 0.0033 0.0016 'International Tables Vol C Tables 4.2.6.8 and 6.1.1.4'
H H 0.0000 0.0000 'International Tables Vol C Tables 4.2.6.8 and 6.1.1.4'
N N 0.0061 0.0033 'International Tables Vol C Tables 4.2.6.8 and 6.1.1.4'
O O 0.0106 0.0060 'International Tables Vol C Tables 4.2.6.8 and 6.1.1.4'

loop_
_geom_angle_atom_site_label_1
_geom_angle_atom_site_label_2
_geom_angle_atom_site_label_3
_geom_angle
C2 C1 N1 115.21(11)
C2 C1 N2 111.02(10)
N1 C1 N2 106.29(10)
C2 C1 N3 113.06(10)
N1 C1 N3 105.35(9)
N2 C1 N3 105.16(10)
C1 C2 C3 115.26(11)
C1 C2 H1 103.9(9)
C3 C2 H1 110.7(9)
C1 C2 H2 105.7(9)
C3 C2 H2 112.1(9)
H1 C2 H2 108.7(13)
C4 C3 C2 111.03(11)
C4 C3 H3 107.1(9)
C2 C3 H3 111.0(9)
C4 C3 H4 107.9(9)
C2 C3 H4 112.6(9)
H3 C3 H4 106.9(12)
O7 C4 O8 125.02(12)
O7 C4 C3 122.96(12)
O8 C4 C3 112.01(11)
O1 N1 O2 127.10(11)
O1 N1 C1 114.82(10)
O2 N1 C1 118.07(11)
O3 N2 O4 126.83(13)
O3 N2 C1 116.61(12)
O4 N2 C1 116.56(12)
O6 N3 O5 127.47(12)
O6 N3 C1 114.68(11)
O5 N3 C1 117.83(11)
C4 O8 H5 109.4(13)

loop_
_geom_bond_atom_site_label_1
_geom_bond_atom_site_label_2
_geom_bond_distance
C1 C2 1.5038(17)
C1 N1 1.5228(16)
C1 N2 1.5346(17)
C1 N3 1.5354(17)
C2 C3 1.5279(18)
C2 H1 0.956(15)
C2 H2 0.935(15)
C3 C4 1.5088(18)
C3 H3 0.991(17)
C3 H4 0.966(16)
C4 O7 1.2181(16)
C4 O8 1.3106(16)
N1 O1 1.2165(14)
N1 O2 1.2170(15)
N2 O3 1.2052(16)
N2 O4 1.2121(16)
N3 O6 1.2085(15)
N3 O5 1.2104(14)
O8 H5 0.86(2)

loop_
_geom_torsion_atom_site_label_1
_geom_torsion_atom_site_label_2
_geom_torsion_atom_site_label_3
_geom_torsion_atom_site_label_4
_geom_torsion
N1 C1 C2 C3 -60.82(15)
N2 C1 C2 C3 178.31(11)
N3 C1 C2 C3 60.41(15)
C1 C2 C3 C4 -158.38(11)
C2 C3 C4 O7 0.01(18)
C2 C3 C4 O8 179.04(11)
C2 C1 N1 O1 55.76(15)
N2 C1 N1 O1 179.17(11)
N3 C1 N1 O1 -69.56(13)
C2 C1 N1 O2 -124.27(13)
N2 C1 N1 O2 -0.86(15)
N3 C1 N1 O2 110.41(12)
C2 C1 N2 O3 36.70(16)
N1 C1 N2 O3 -89.29(13)
N3 C1 N2 O3 159.30(12)
C2 C1 N2 O4 -143.01(13)
N1 C1 N2 O4 91.00(14)
N3 C1 N2 O4 -20.40(15)
C2 C1 N3 O6 35.08(16)
N1 C1 N3 O6 161.73(11)
N2 C1 N3 O6 -86.20(14)
C2 C1 N3 O5 -146.38(12)
N1 C1 N3 O5 -19.73(15)
N2 C1 N3 O5 92.34(13)
